data_4107460
loop_
_publ_author_name
'Ravi P. Singh'
'Keith Bartelson'
'Yi Wang'
'Heng Su'
'Xiaojie Lu'
'Li Deng'

_publ_section_title
;
 Enantioselective Diels-Alder Reaction of Simple \a,\b-Unsaturated Ketones
 with a Cinchona Alkaloid Catalyst
;
_journal_name_full 'Journal of the American Chemical Society'
_journal_page_first 2422
_journal_page_last 2423
_journal_paper_doi 10.1021/ja078251w
_journal_volume 130
_journal_year 2008
_chemical_absolute_configuration ad
_chemical_formula_moiety 'C34 H32 Br2 Cl2 O10'
_chemical_formula_sum 'C34 H32 Br2 Cl2 O10'
_chemical_formula_weight 831.34
_space_group_IT_number 4
_symmetry_cell_setting monoclinic
_symmetry_space_group_name_Hall 'P 2yb'
_symmetry_space_group_name_H-M 'P 1 21 1'
_atom_sites_solution_hydrogens geom
_atom_sites_solution_primary direct
_audit_creation_date 07-07-12
_audit_creation_method CRYSTALS_ver_12.84
_cell_angle_alpha 90
_cell_angle_beta 95.895(3)
_cell_angle_gamma 90
_cell_formula_units_Z 2
_cell_length_a 12.2732(9)
_cell_length_b 10.6002(7)
_cell_length_c 13.1907(9)
_cell_measurement_reflns_used 2240
_cell_measurement_temperature 120
_cell_measurement_theta_max 19
_cell_measurement_theta_min 2
_cell_volume 1707.0(2)
_computing_cell_refinement 'SAINT (Siemens ,1995)'
_computing_data_collection 'SMART (Siemens, 1993)'
_computing_data_reduction 'SAINT (Siemens ,1995)'
_computing_molecular_graphics 'CAMERON (Watkin et al., 1996)'
_computing_publication_material 'CRYSTALS (Betteridge et al., 2003)'
_computing_structure_refinement 'CRYSTALS (Betteridge et al., 2003)'
_computing_structure_solution 'SIR92 (Altomare et al., 1994)'
_diffrn_ambient_temperature 120
_diffrn_measured_fraction_theta_full 0.995
_diffrn_measured_fraction_theta_max 0.992
_diffrn_measurement_device_type 'KappaCCD ApexII'
_diffrn_measurement_method '\f & \w scans'
_diffrn_radiation_monochromator graphite
_diffrn_radiation_type 'Mo K\a'
_diffrn_radiation_wavelength 0.71073
_diffrn_reflns_av_R_equivalents 0.051
_diffrn_reflns_limit_h_max 12
_diffrn_reflns_limit_h_min -12
_diffrn_reflns_limit_k_max 11
_diffrn_reflns_limit_k_min -11
_diffrn_reflns_limit_l_max 13
_diffrn_reflns_limit_l_min -13
_diffrn_reflns_number 10197
_diffrn_reflns_theta_full 18.446
_diffrn_reflns_theta_max 21.959
_diffrn_reflns_theta_min 1.552
_diffrn_standards_number 0
_exptl_absorpt_coefficient_mu 2.588
_exptl_absorpt_correction_T_max 0.67
_exptl_absorpt_correction_T_min 0.64
_exptl_absorpt_correction_type multi-scan
_exptl_absorpt_process_details 'DENZO/SCALEPACK (Otwinowski & Minor, 1997)'
_exptl_crystal_colour colorless
_exptl_crystal_density_diffrn 1.617
_exptl_crystal_description fragment
_exptl_crystal_F_000 840
_exptl_crystal_size_max 0.31
_exptl_crystal_size_mid 0.17
_exptl_crystal_size_min 0.15
_refine_diff_density_max 0.80
_refine_diff_density_min -0.79
_refine_ls_abs_structure_details 'Flack (1983), 1787 Friedel-pairs'
_refine_ls_abs_structure_Flack 0.041(17)
_refine_ls_extinction_method none
_refine_ls_goodness_of_fit_ref 0.8504
_refine_ls_hydrogen_treatment constr
_refine_ls_matrix_type full
_refine_ls_number_parameters 433
_refine_ls_number_reflns 3981
_refine_ls_number_restraints 7
_refine_ls_R_factor_all 0.0707
_refine_ls_R_factor_gt 0.0437
_refine_ls_shift/su_max 0.000401
_refine_ls_structure_factor_coef Fsqd
_refine_ls_weighting_details
;
 Method, part 1, Chebychev polynomial, (Watkin, 1994, Prince, 1982) 
 [weight] = 1.0/[A~0~*T~0~(x)+A~1~*T~1~(x) ... +A~n-1~]*T~n-1~(x)] 
 where A~i~ are the Chebychev coefficients listed below and x= Fcalc/Fmax 
 Method = Robust Weighting (Prince, 1982) 
 W = [weight] * [1-(deltaF/6*sigmaF)^2^]^2^ 
 A~i~ are: 
 18.3 18.3 5.26 
;
_refine_ls_weighting_scheme calc
_refine_ls_wR_factor_all 0.0907
_refine_ls_wR_factor_gt 0.0715
_refine_ls_wR_factor_ref 0.0907
_reflns_limit_h_max 12
_reflns_limit_h_min -12
_reflns_limit_k_max 11
_reflns_limit_k_min -11
_reflns_limit_l_max 13
_reflns_limit_l_min 0
_reflns_number_gt 2738
_reflns_number_total 3981
_reflns_threshold_expression I>2.0\s(I)
_oxford_diffrn_Wilson_B_factor 0.00
_oxford_diffrn_Wilson_scale 0.00
_oxford_refine_ls_scale 0.3598(3)
_oxford_structure_analysis_title 'RPS_I_79_CHIR_L_0m in P2(1)'
_cod_data_source_file ja078251w-file004.cif
_cod_data_source_block RPS_I_79_chir_L_cif
_cod_original_sg_symbol_H-M 'P 1 21 1 '
_cod_database_code 4107460

loop_
_symmetry_equiv_pos_as_xyz
x,y,z
-x,y+1/2,-z

loop_
_atom_site_label
_atom_site_type_symbol
_atom_site_fract_x
_atom_site_fract_y
_atom_site_fract_z
_atom_site_U_iso_or_equiv
_atom_site_occupancy
_atom_site_adp_type
_atom_site_refinement_flags_posn
_atom_site_refinement_flags_adp
Br1 Br 0.29260(9) 0.48803(18) 0.66363(9) 0.0487 1.0000 Uani . .
Br2 Br 0.64196(11) 0.40998(18) 0.32587(9) 0.0534 1.0000 Uani . .
Cl1 Cl 0.3436(4) -0.2610(3) 0.4459(3) 0.0660 1.0000 Uani . .
Cl2 Cl 0.6712(4) 1.1774(4) 0.1168(2) 0.0655 1.0000 Uani . .
C1 C 0.3167(9) -0.1049(12) 0.1828(8) 0.0339 1.0000 Uani . .
C2 C 0.2531(9) -0.1236(10) 0.2784(9) 0.0373 1.0000 Uani . .
C3 C 0.1952(7) 0.0050(10) 0.2963(7) 0.0246 1.0000 Uani . .
C4 C 0.2773(9) 0.1149(9) 0.3039(8) 0.0306 1.0000 Uani . .
C5 C 0.3926(9) 0.0550(10) 0.2956(8) 0.0386 1.0000 Uani . .
C6 C 0.4161(8) -0.0406(11) 0.3741(8) 0.0397 1.0000 Uani . .
C7 C 0.3427(10) -0.1358(10) 0.3668(9) 0.0397 1.0000 Uani . .
C8 C 0.2790(9) 0.1995(10) 0.3949(8) 0.0257 1.0000 Uani . .
C9 C 0.2499(10) 0.1666(11) 0.4878(8) 0.0415 1.0000 Uani . .
C10 C 0.2542(10) 0.2511(11) 0.5681(9) 0.0464 1.0000 Uani . .
C11 C 0.2880(8) 0.3701(10) 0.5560(8) 0.0349 1.0000 Uani . .
C12 C 0.3255(10) 0.4052(12) 0.4613(9) 0.0546 1.0000 Uani . .
C13 C 0.3180(11) 0.3195(12) 0.3838(9) 0.0548 1.0000 Uani . .
C14 C 0.1054(8) 0.0272(9) 0.2093(9) 0.0345 1.0000 Uani . .
C15 C -0.0075(9) 0.0504(12) 0.2360(10) 0.0632 1.0000 Uani . .
C16 C 0.6774(8) 1.0147(10) -0.1430(9) 0.0293 1.0000 Uani . .
C17 C 0.7356(8) 1.0229(9) -0.0374(8) 0.0338 1.0000 Uani . .
C18 C 0.7740(8) 0.8870(9) -0.0049(7) 0.0302 1.0000 Uani . .
C19 C 0.6728(8) 0.7984(9) -0.0216(8) 0.0268 1.0000 Uani . .
C20 C 0.5751(10) 0.8789(13) -0.0542(9) 0.0559 1.0000 Uani . .
C21 C 0.5607(9) 0.9814(14) 0.0215(8) 0.0533 1.0000 Uani . .
C22 C 0.6469(10) 1.0545(12) 0.0328(8) 0.0412 1.0000 Uani . .
C23 C 0.6611(9) 0.7063(10) 0.0665(8) 0.0265 1.0000 Uani . .
C24 C 0.7198(10) 0.5959(12) 0.0680(9) 0.0520 1.0000 Uani . .
C25 C 0.7159(9) 0.5087(12) 0.1465(9) 0.0506 1.0000 Uani . .
C26 C 0.6495(10) 0.5312(10) 0.2190(9) 0.0415 1.0000 Uani . .
C27 C 0.5888(10) 0.6386(11) 0.2199(9) 0.0450 1.0000 Uani . .
C28 C 0.5972(10) 0.7277(12) 0.1438(9) 0.0482 1.0000 Uani . .
C29 C 0.8678(9) 0.8447(9) -0.0651(9) 0.0385 1.0000 Uani . .
C30 C 0.9748(9) 0.8191(12) -0.0111(9) 0.0618 1.0000 Uani . .
C31 C 0.9736(18) 0.362(2) 0.4570(18) 0.1078 1.0000 Uani . U
C32 C 0.9397(13) 0.2367(15) 0.4822(13) 0.1091 1.0000 Uani . U
C33 C 1.0659(13) 0.489(2) 0.3436(15) 0.1247 1.0000 Uani . .
C34 C 0.9738(11) 0.5580(16) 0.2760(15) 0.1220 1.0000 Uani . .
O1 O 0.3080(6) -0.1694(7) 0.1081(6) 0.0400 1.0000 Uani . .
O2 O 0.1784(6) -0.2193(6) 0.2646(5) 0.0442 1.0000 Uani . .
O3 O 0.3846(5) -0.0063(8) 0.1936(5) 0.0401 1.0000 Uani . .
O4 O 0.1272(6) 0.0316(7) 0.1240(6) 0.0490 1.0000 Uani . .
O5 O 0.6998(6) 1.0729(7) -0.2184(5) 0.0348 1.0000 Uani . .
O6 O 0.8258(6) 1.1032(6) -0.0322(5) 0.0406 1.0000 Uani . .
O7 O 0.5928(6) 0.9321(7) -0.1514(5) 0.0455 1.0000 Uani . .
O8 O 0.8457(6) 0.8345(7) -0.1573(6) 0.0460 1.0000 Uani . .
O9 O 1.0214(11) 0.3646(12) 0.3690(9) 0.1110 1.0000 Uani . .
O10 O 0.9648(11) 0.4567(14) 0.5084(10) 0.1130 1.0000 Uani . .
H31 H 0.1624 0.0000 0.3583 0.0302 1.0000 Uiso R .
H41 H 0.2604 0.1662 0.2453 0.0374 1.0000 Uiso R .
H51 H 0.4479 0.1182 0.3006 0.0485 1.0000 Uiso R .
H61 H 0.4766 -0.0364 0.4250 0.0482 1.0000 Uiso R .
H91 H 0.2259 0.0827 0.4979 0.0514 1.0000 Uiso R .
H101 H 0.2332 0.2246 0.6320 0.0570 1.0000 Uiso R .
H121 H 0.3548 0.4869 0.4523 0.0653 1.0000 Uiso R .
H131 H 0.3407 0.3436 0.3199 0.0639 1.0000 Uiso R .
H151 H -0.0551 0.0624 0.1753 0.0758 1.0000 Uiso R .
H152 H -0.0318 -0.0200 0.2723 0.0758 1.0000 Uiso R .
H153 H -0.0080 0.1238 0.2773 0.0758 1.0000 Uiso R .
H181 H 0.7994 0.8875 0.0656 0.0363 1.0000 Uiso R .
H191 H 0.6841 0.7476 -0.0789 0.0324 1.0000 Uiso R .
H201 H 0.5114 0.8275 -0.0616 0.0672 1.0000 Uiso R .
H211 H 0.4974 0.9920 0.0565 0.0657 1.0000 Uiso R .
H241 H 0.7635 0.5785 0.0142 0.0645 1.0000 Uiso R .
H251 H 0.7595 0.4346 0.1486 0.0616 1.0000 Uiso R .
H271 H 0.5418 0.6525 0.2717 0.0546 1.0000 Uiso R .
H281 H 0.5577 0.8047 0.1454 0.0596 1.0000 Uiso R .
H301 H 1.0241 0.7942 -0.0584 0.0744 1.0000 Uiso R .
H302 H 0.9683 0.7531 0.0366 0.0744 1.0000 Uiso R .
H303 H 1.0019 0.8929 0.0239 0.0744 1.0000 Uiso R .
H321 H 0.9070 0.2382 0.5445 0.1328 1.0000 Uiso R .
H322 H 0.8881 0.2065 0.4292 0.1328 1.0000 Uiso R .
H323 H 1.0017 0.1826 0.4891 0.1328 1.0000 Uiso R .
H331 H 1.1284 0.4780 0.3075 0.1584 1.0000 Uiso R .
H332 H 1.0858 0.5351 0.4042 0.1584 1.0000 Uiso R .
H341 H 0.9996 0.6387 0.2583 0.1444 1.0000 Uiso R .
H342 H 0.9542 0.5105 0.2158 0.1444 1.0000 Uiso R .
H343 H 0.9115 0.5676 0.3125 0.1444 1.0000 Uiso R .
H6 H 0.7887 1.1663 -0.0532 0.0474 1.0000 Uiso R .
H2 H 0.2155 -0.2823 0.2506 0.0533 1.0000 Uiso R .

loop_
_atom_site_aniso_label
_atom_site_aniso_U_11
_atom_site_aniso_U_22
_atom_site_aniso_U_33
_atom_site_aniso_U_23
_atom_site_aniso_U_13
_atom_site_aniso_U_12
Br1 0.0413(7) 0.0487(8) 0.0557(8) -0.0197(7) 0.0028(6) -0.0004(7)
Br2 0.0725(9) 0.0450(8) 0.0417(7) 0.0125(7) 0.0010(6) -0.0087(7)
Cl1 0.127(4) 0.0341(19) 0.037(2) 0.0044(15) 0.010(2) 0.015(2)
Cl2 0.120(4) 0.048(2) 0.0302(18) -0.0005(16) 0.018(2) 0.037(2)
C1 0.045(8) 0.023(7) 0.033(7) -0.005(6) 0.006(5) 0.003(6)
C2 0.044(8) 0.025(7) 0.045(7) 0.005(5) 0.015(6) 0.002(6)
C3 0.024(5) 0.027(6) 0.027(6) 0.005(5) 0.019(4) 0.002(5)
C4 0.038(7) 0.022(6) 0.033(7) 0.011(5) 0.010(5) 0.000(5)
C5 0.029(7) 0.045(7) 0.044(8) 0.011(6) 0.014(6) 0.009(6)
C6 0.025(6) 0.057(9) 0.039(7) 0.007(6) 0.009(5) 0.016(6)
C7 0.057(8) 0.028(7) 0.037(7) 0.000(5) 0.022(7) 0.024(7)
C8 0.024(7) 0.022(6) 0.031(7) -0.008(5) 0.000(6) -0.012(5)
C9 0.049(9) 0.038(8) 0.040(8) -0.001(6) 0.014(6) -0.018(6)
C10 0.059(9) 0.041(8) 0.041(8) -0.004(6) 0.014(6) -0.008(7)
C11 0.030(7) 0.033(8) 0.039(7) -0.005(5) -0.008(5) -0.003(5)
C12 0.081(10) 0.027(7) 0.054(8) 0.004(8) -0.004(7) -0.013(8)
C13 0.085(11) 0.051(9) 0.025(7) -0.007(7) -0.006(7) -0.012(8)
C14 0.033(7) 0.030(7) 0.044(8) -0.006(5) 0.017(6) -0.004(5)
C15 0.040(8) 0.084(11) 0.066(10) -0.007(8) 0.008(7) 0.015(7)
C16 0.030(7) 0.018(7) 0.041(8) -0.010(6) 0.006(5) 0.005(5)
C17 0.041(7) 0.035(7) 0.024(6) 0.005(5) -0.004(5) -0.001(5)
C18 0.041(7) 0.032(7) 0.018(5) -0.002(5) 0.006(5) -0.010(6)
C19 0.040(7) 0.018(6) 0.025(6) -0.012(5) 0.017(5) -0.010(5)
C20 0.047(8) 0.066(11) 0.053(9) 0.020(7) 0.001(6) -0.008(7)
C21 0.044(8) 0.075(10) 0.044(8) 0.038(8) 0.022(6) 0.017(9)
C22 0.051(8) 0.048(8) 0.027(7) 0.007(6) 0.019(6) 0.020(7)
C23 0.028(7) 0.016(6) 0.034(7) 0.003(5) -0.003(6) -0.002(5)
C24 0.054(9) 0.073(10) 0.034(8) -0.004(7) 0.026(6) -0.003(8)
C25 0.061(8) 0.045(8) 0.049(8) 0.004(7) 0.022(6) 0.012(7)
C26 0.056(8) 0.023(7) 0.045(8) 0.006(5) 0.006(6) -0.011(6)
C27 0.039(8) 0.053(9) 0.047(8) 0.005(7) 0.024(6) -0.005(7)
C28 0.053(10) 0.047(9) 0.047(8) 0.009(7) 0.018(7) -0.008(7)
C29 0.037(7) 0.023(6) 0.054(8) -0.013(6) -0.005(6) -0.010(5)
C30 0.039(8) 0.083(11) 0.063(9) -0.020(8) 0.000(6) 0.023(7)
C31 0.097(11) 0.106(13) 0.128(12) -0.004(10) 0.046(9) 0.014(10)
C32 0.099(11) 0.106(13) 0.129(12) -0.003(10) 0.045(9) 0.013(10)
C33 0.083(13) 0.134(18) 0.166(19) 0.062(17) 0.055(13) 0.007(15)
C34 0.036(9) 0.130(17) 0.19(2) -0.020(15) -0.030(11) 0.022(10)
O1 0.057(6) 0.036(5) 0.030(5) -0.001(4) 0.019(4) 0.002(4)
O2 0.066(6) 0.021(4) 0.051(5) 0.002(4) 0.033(4) -0.002(4)
O3 0.039(4) 0.061(5) 0.023(4) -0.009(4) 0.014(3) -0.009(5)
O4 0.041(5) 0.070(6) 0.036(5) -0.001(4) 0.008(4) -0.003(4)
O5 0.045(5) 0.030(4) 0.030(5) 0.011(4) 0.009(4) 0.003(4)
O6 0.041(5) 0.032(4) 0.048(5) -0.011(4) 0.002(4) -0.008(4)
O7 0.047(5) 0.061(6) 0.028(4) 0.017(4) 0.000(3) -0.018(4)
O8 0.045(5) 0.051(5) 0.043(5) 0.000(4) 0.010(4) 0.013(4)
O9 0.142(11) 0.107(10) 0.094(9) -0.012(7) 0.060(8) -0.006(8)
O10 0.096(8) 0.136(12) 0.113(10) -0.008(9) 0.037(7) 0.007(8)

loop_
_atom_type_symbol
_atom_type_scat_dispersion_real
_atom_type_scat_dispersion_imag
_atom_type_scat_Cromer_Mann_a1
_atom_type_scat_Cromer_Mann_b1
_atom_type_scat_Cromer_Mann_a2
_atom_type_scat_Cromer_Mann_b2
_atom_type_scat_Cromer_Mann_a3
_atom_type_scat_Cromer_Mann_b3
_atom_type_scat_Cromer_Mann_a4
_atom_type_scat_Cromer_Mann_b4
_atom_type_scat_Cromer_Mann_c
_atom_type_scat_source
C 0.0033 0.0016 2.3100 20.8439 1.0200 10.2075 1.5886 0.5687 0.8650 51.6512 0.2156 'International Tables Vol C 4.2.6.8 and 6.1.1.4'
H 0.0000 0.0000 0.4930 10.5109 0.3229 26.1257 0.1402 3.1424 0.0408 57.7998 0.0030 'International Tables Vol C 4.2.6.8 and 6.1.1.4'
O 0.0106 0.0060 3.0485 13.2771 2.2868 5.7011 1.5463 0.3239 0.8670 32.9089 0.2508 'International Tables Vol C 4.2.6.8 and 6.1.1.4'
Cl 0.1484 0.1585 11.4604 0.0104 7.1964 1.1662 6.2556 18.5194 1.6455 47.7784 -9.5574 'International Tables Vol C 4.2.6.8 and 6.1.1.4'
Br -0.2901 2.4595 17.1789 2.1723 5.2358 16.5796 5.6377 0.2609 3.9851 41.4328 2.9557 'International Tables Vol C 4.2.6.8 and 6.1.1.4'

loop_
_geom_angle_atom_site_label_1
_geom_angle_atom_site_label_2
_geom_angle_atom_site_label_3
_geom_angle
_geom_angle_publ_flag
C2 C1 O1 125.7(10) yes
C2 C1 O3 111.8(9) yes
O1 C1 O3 122.5(10) yes
C1 C2 C3 106.4(8) yes
C1 C2 C7 104.3(9) yes
C3 C2 C7 105.2(8) yes
C1 C2 O2 111.8(9) yes
C3 C2 O2 110.9(9) yes
C7 C2 O2 117.4(9) yes
C2 C3 C4 111.4(7) yes
C2 C3 C14 109.0(8) yes
C4 C3 C14 110.5(8) yes
C2 C3 H31 108.7 no
C4 C3 H31 108.6 no
C14 C3 H31 108.6 no
C3 C4 C5 106.2(8) yes
C3 C4 C8 117.5(9) yes
C5 C4 C8 111.1(9) yes
C3 C4 H41 107.1 no
C5 C4 H41 107.3 no
C8 C4 H41 107.1 no
C4 C5 C6 110.2(8) yes
C4 C5 O3 105.3(8) yes
C6 C5 O3 109.2(9) yes
C4 C5 H51 110.7 no
C6 C5 H51 110.7 no
O3 C5 H51 110.6 no
C5 C6 C7 112.9(10) yes
C5 C6 H61 123.6 no
C7 C6 H61 123.5 no
C2 C7 Cl1 119.9(9) yes
C2 C7 C6 114.5(10) yes
Cl1 C7 C6 125.6(10) yes
C4 C8 C9 125.9(10) yes
C4 C8 C13 116.5(9) yes
C9 C8 C13 117.5(10) yes
C8 C9 C10 122.1(11) yes
C8 C9 H91 118.8 no
C10 C9 H91 119.2 no
C9 C10 C11 120.4(11) yes
C9 C10 H101 119.7 no
C11 C10 H101 119.9 no
Br1 C11 C10 121.2(9) yes
Br1 C11 C12 120.0(9) yes
C10 C11 C12 118.7(11) yes
C11 C12 C13 118.7(12) yes
C11 C12 H121 120.6 no
C13 C12 H121 120.7 no
C8 C13 C12 122.3(12) yes
C8 C13 H131 118.8 no
C12 C13 H131 118.8 no
C3 C14 C15 117.9(9) yes
C3 C14 O4 120.3(9) yes
C15 C14 O4 121.7(11) yes
C14 C15 H151 109.3 no
C14 C15 H152 109.7 no
H151 C15 H152 109.5 no
C14 C15 H153 109.4 no
H151 C15 H153 109.5 no
H152 C15 H153 109.5 no
C17 C16 O5 126.8(10) yes
C17 C16 O7 113.7(10) yes
O5 C16 O7 119.6(9) yes
C16 C17 C18 107.6(8) yes
C16 C17 C22 105.8(9) yes
C18 C17 C22 104.3(8) yes
C16 C17 O6 112.5(8) yes
C18 C17 O6 109.5(8) yes
C22 C17 O6 116.5(9) yes
C17 C18 C19 107.7(8) yes
C17 C18 C29 110.4(8) yes
C19 C18 C29 112.5(8) yes
C17 C18 H181 108.9 no
C19 C18 H181 108.6 no
C29 C18 H181 108.7 no
C18 C19 C20 107.5(9) yes
C18 C19 C23 114.3(9) yes
C20 C19 C23 116.5(9) yes
C18 C19 H191 106.0 no
C20 C19 H191 105.8 no
C23 C19 H191 105.9 no
C19 C20 C21 111.5(10) yes
C19 C20 O7 106.8(10) yes
C21 C20 O7 110.4(10) yes
C19 C20 H201 109.3 no
C21 C20 H201 109.4 no
O7 C20 H201 109.3 no
C20 C21 C22 110.8(11) yes
C20 C21 H211 124.6 no
C22 C21 H211 124.6 no
C17 C22 Cl2 117.9(9) yes
C17 C22 C21 114.7(11) yes
Cl2 C22 C21 127.4(10) yes
C19 C23 C24 117.6(10) yes
C19 C23 C28 124.3(10) yes
C24 C23 C28 118.1(11) yes
C23 C24 C25 121.1(11) yes
C23 C24 H241 119.3 no
C25 C24 H241 119.5 no
C24 C25 C26 118.9(12) yes
C24 C25 H251 120.5 no
C26 C25 H251 120.6 no
Br2 C26 C25 119.0(9) yes
Br2 C26 C27 119.1(9) yes
C25 C26 C27 121.9(11) yes
C26 C27 C28 118.8(11) yes
C26 C27 H271 120.6 no
C28 C27 H271 120.6 no
C27 C28 C23 121.0(12) yes
C27 C28 H281 119.5 no
C23 C28 H281 119.5 no
C18 C29 C30 119.3(10) yes
C18 C29 O8 116.1(9) yes
C30 C29 O8 124.6(11) yes
C29 C30 H301 109.5 no
C29 C30 H302 109.2 no
H301 C30 H302 109.5 no
C29 C30 H303 109.7 no
H301 C30 H303 109.5 no
H302 C30 H303 109.5 no
C32 C31 O9 112.3(18) yes
C32 C31 O10 126(2) yes
O9 C31 O10 122(2) yes
C31 C32 H321 110.0 no
C31 C32 H322 109.0 no
H321 C32 H322 109.5 no
C31 C32 H323 109.3 no
H321 C32 H323 109.5 no
H322 C32 H323 109.5 no
C34 C33 O9 106.7(15) yes
C34 C33 H331 110.3 no
O9 C33 H331 110.2 no
C34 C33 H332 110.2 no
O9 C33 H332 109.9 no
H331 C33 H332 109.5 no
C33 C34 H341 109.1 no
C33 C34 H342 109.6 no
H341 C34 H342 109.5 no
C33 C34 H343 109.6 no
H341 C34 H343 109.5 no
H342 C34 H343 109.5 no
C2 O2 H2 104.3 no
C5 O3 C1 114.9(8) yes
C17 O6 H6 93.9 no
C20 O7 C16 111.5(9) yes
C33 O9 C31 114.7(15) yes

loop_
_geom_bond_atom_site_label_1
_geom_bond_atom_site_label_2
_geom_bond_distance
_geom_bond_publ_flag
Br1 C11 1.888(10) yes
Br2 C26 1.917(11) yes
Cl1 C7 1.687(11) yes
Cl2 C22 1.717(13) yes
C1 C2 1.561(14) yes
C1 O1 1.196(12) yes
C1 O3 1.335(13) yes
C2 C3 1.566(14) yes
C2 C7 1.524(16) yes
C2 O2 1.367(12) yes
C3 C4 1.536(13) yes
C3 C14 1.525(14) yes
C3 H31 0.950 no
C4 C5 1.566(14) yes
C4 C8 1.497(14) yes
C4 H41 0.950 no
C5 C6 1.457(14) yes
C5 O3 1.487(13) yes
C5 H51 0.950 no
C6 C7 1.349(15) yes
C6 H61 0.950 no
C8 C9 1.357(13) yes
C8 C13 1.372(16) yes
C9 C10 1.384(14) yes
C9 H91 0.950 no
C10 C11 1.343(15) yes
C10 H101 0.950 no
C11 C12 1.424(15) yes
C12 C13 1.364(16) yes
C12 H121 0.950 no
C13 H131 0.950 no
C14 C15 1.486(14) yes
C14 O4 1.184(11) yes
C15 H151 0.950 no
C15 H152 0.950 no
C15 H153 0.950 no
C16 C17 1.501(14) yes
C16 O5 1.225(12) yes
C16 O7 1.354(12) yes
C17 C18 1.562(14) yes
C17 C22 1.536(14) yes
C17 O6 1.393(11) yes
C18 C19 1.555(13) yes
C18 C29 1.532(14) yes
C18 H181 0.950 no
C19 C20 1.498(15) yes
C19 C23 1.535(14) yes
C19 H191 0.950 no
C20 C21 1.498(17) yes
C20 O7 1.438(13) yes
C20 H201 0.950 no
C21 C22 1.308(16) yes
C21 H211 0.950 no
C23 C24 1.373(16) yes
C23 C28 1.368(15) yes
C24 C25 1.393(16) yes
C24 H241 0.950 no
C25 C26 1.339(14) yes
C25 H251 0.950 no
C26 C27 1.361(15) yes
C27 C28 1.390(15) yes
C27 H271 0.950 no
C28 H281 0.950 no
C29 C30 1.454(14) yes
C29 O8 1.224(12) yes
C30 H301 0.950 no
C30 H302 0.950 no
C30 H303 0.950 no
C31 C32 1.44(2) yes
C31 O9 1.35(2) yes
C31 O10 1.22(2) yes
C32 H321 0.950 no
C32 H322 0.950 no
C32 H323 0.950 no
C33 C34 1.55(2) yes
C33 O9 1.48(2) yes
C33 H331 0.950 no
C33 H332 0.950 no
C34 H341 0.950 no
C34 H342 0.950 no
C34 H343 0.950 no
O2 H2 0.840 no
O6 H6 0.840 no
